data_2216166
loop_
_publ_author_name
'K. Chinnakali'
'D. Sudha'
'M. Jayagopi'
'R. Raghunathan'
'Hoong-Kun Fun'

_publ_section_title
<i>cis</i>-1-Ethyl-4,4,10-trimethyl-2-tosyl-1,2,3,3a,4,11b-hexahydro-11<i>H</i>-pyrrolo[3,4-<i>c</i>]pyrano[5,6-<i>c</i>]quinolin-11-one
_journal_coeditor_code WN2214
_journal_issue 11
_journal_name_full 'Acta Crystallographica Section E'
_journal_page_first o4491
_journal_page_last o4492
_journal_paper_doi 10.1107/S1600536807053263
_journal_volume 63
_journal_year 2007
_chemical_formula_iupac 'C26 H30 N2 O4 S'
_chemical_formula_moiety 'C26 H30 N2 O4 S'
_chemical_formula_sum 'C26 H30 N2 O4 S'
_chemical_formula_weight 466.58
_chemical_name_systematic
;
cis-1-Ethyl-4,4,10-trimethyl-2-tosyl-1,2,3,3a,4,11b-hexahydro-
11H-pyrrolo[3,4-<i>c</i>]pyrano[5,6-<i>c</i>]quinolin-11-one
;
_space_group_IT_number 14
_symmetry_cell_setting monoclinic
_symmetry_space_group_name_Hall '-P 2ybc'
_symmetry_space_group_name_H-M 'P 1 21/c 1'
_atom_sites_solution_hydrogens geom
_atom_sites_solution_primary direct
_atom_sites_solution_secondary difmap
_audit_creation_method SHELXL97
_cell_angle_alpha 90.00
_cell_angle_beta 117.8340(10)
_cell_angle_gamma 90.00
_cell_formula_units_Z 4
_cell_length_a 10.4111(2)
_cell_length_b 13.8576(2)
_cell_length_c 18.0460(3)
_cell_measurement_reflns_used 6924
_cell_measurement_temperature 100.00(10)
_cell_measurement_theta_max 28.44
_cell_measurement_theta_min 2.21
_cell_volume 2302.33(7)
_computing_cell_refinement 'APEX2 (Bruker, 2005)'
_computing_data_collection 'APEX2 (Bruker, 2005)'
_computing_data_reduction 'SAINT (Bruker, 2005)'
_computing_molecular_graphics 'SHELXTL (Sheldrick, 1998)'
_computing_publication_material
;
SHELXTL (Sheldrick, 1998) and PLATON (Spek, 2003)
;
_computing_structure_refinement 'SHELXTL (Sheldrick, 1998)'
_computing_structure_solution 'SHELXTL (Sheldrick, 1998)'
_diffrn_ambient_temperature 100.00(10)
_diffrn_detector_area_resol_mean 8.33
_diffrn_measured_fraction_theta_full 0.993
_diffrn_measured_fraction_theta_max 0.993
_diffrn_measurement_device_type 'Bruker SMART APEXII CCD area-detector'
_diffrn_measurement_method \w
_diffrn_radiation_monochromator graphite
_diffrn_radiation_source 'fine-focus sealed tube'
_diffrn_radiation_type MoK\a
_diffrn_radiation_wavelength 0.71073
_diffrn_reflns_av_R_equivalents 0.0584
_diffrn_reflns_av_sigmaI/netI 0.0577
_diffrn_reflns_limit_h_max 14
_diffrn_reflns_limit_h_min -14
_diffrn_reflns_limit_k_max 19
_diffrn_reflns_limit_k_min -15
_diffrn_reflns_limit_l_max 24
_diffrn_reflns_limit_l_min -25
_diffrn_reflns_number 28627
_diffrn_reflns_theta_full 30.06
_diffrn_reflns_theta_max 30.06
_diffrn_reflns_theta_min 1.95
_diffrn_standards_number 0
_exptl_absorpt_coefficient_mu 0.177
_exptl_absorpt_correction_T_max 0.9444
_exptl_absorpt_correction_T_min 0.8736
_exptl_absorpt_correction_type multi-scan
_exptl_absorpt_process_details '(SADABS; Bruker, 2005)'
_exptl_crystal_colour 'light yellow'
_exptl_crystal_density_diffrn 1.346
_exptl_crystal_density_method 'not measured'
_exptl_crystal_description block
_exptl_crystal_F_000 992
_exptl_crystal_size_max 0.52
_exptl_crystal_size_mid 0.43
_exptl_crystal_size_min 0.33
_refine_diff_density_max 0.852
_refine_diff_density_min -0.430
_refine_ls_extinction_method none
_refine_ls_goodness_of_fit_ref 1.033
_refine_ls_hydrogen_treatment constr
_refine_ls_matrix_type full
_refine_ls_number_parameters 319
_refine_ls_number_reflns 6709
_refine_ls_number_restraints 2
_refine_ls_restrained_S_all 1.034
_refine_ls_R_factor_all 0.0856
_refine_ls_R_factor_gt 0.0591
_refine_ls_shift/su_max 0.001
_refine_ls_shift/su_mean 0.000
_refine_ls_structure_factor_coef Fsqd
_refine_ls_weighting_details 'calc w = 1/[\s^2^(Fo^2^)+(0.0874P)^2^+0.4457P] where P=(Fo^2^+2Fc^2^)/3'
_refine_ls_weighting_scheme calc
_refine_ls_wR_factor_gt 0.1460
_refine_ls_wR_factor_ref 0.1629
_reflns_number_gt 4846
_reflns_number_total 6709
_reflns_threshold_expression I>2\s(I)
_cod_data_source_file wn2214.cif
_cod_data_source_block I
_cod_original_sg_symbol_H-M 'P 21/c'
_cod_database_code 2216166
_cod_database_fobs_code 2216166

loop_
_symmetry_equiv_pos_as_xyz
'x, y, z'
'-x, y+1/2, -z+1/2'
'-x, -y, -z'
'x, -y-1/2, z-1/2'

loop_
_atom_site_type_symbol
_atom_site_label
_atom_site_fract_x
_atom_site_fract_y
_atom_site_fract_z
_atom_site_U_iso_or_equiv
_atom_site_adp_type
_atom_site_calc_flag
_atom_site_refinement_flags
_atom_site_occupancy
_atom_site_disorder_assembly
_atom_site_disorder_group
S S1 0.21372(5) 0.08412(3) 0.39792(3) 0.02235(13) Uani d . 1 . .
O O1 0.24491(14) 0.04611(10) 0.47870(8) 0.0265(3) Uani d . 1 . .
O O2 0.10426(14) 0.03882(10) 0.32371(8) 0.0309(3) Uani d . 1 . .
O O3 0.60238(13) 0.32271(10) 0.44037(8) 0.0258(3) Uani d . 1 . .
O O4 0.25960(15) 0.22331(11) 0.16712(8) 0.0316(3) Uani d . 1 . .
N N1 0.36407(16) 0.07947(11) 0.39179(9) 0.0225(3) Uani d . 1 A .
N N2 0.25256(16) 0.37742(12) 0.20890(9) 0.0238(3) Uani d . 1 . .
C C1 0.49235(19) 0.12860(14) 0.45792(11) 0.0233(4) Uani d . 1 . .
H H1A 0.5415 0.0874 0.5067 0.028 Uiso calc R 1 . .
H H1B 0.4646 0.1882 0.4748 0.028 Uiso calc R 1 . .
C C2 0.5894(2) 0.14873(14) 0.41714(11) 0.0256(4) Uani d . 1 . .
H H2 0.6491 0.0915 0.4237 0.031 Uiso calc R 1 . .
C C3 0.4814(2) 0.16080(14) 0.32352(11) 0.0260(4) Uani d . 1 A .
H H3 0.5295 0.1451 0.2896 0.031 Uiso calc R 1 . .
C C4 0.3652(2) 0.08486(14) 0.30939(11) 0.0292(4) Uani d D 1 . .
H H4 0.2700 0.1024 0.2635 0.035 Uiso calc PR 0.760(5) A 1
H H4B 0.2776 0.1202 0.2762 0.035 Uiso d PR 0.240(5) A 2
C C5 0.68972(19) 0.23514(15) 0.45482(12) 0.0276(4) Uani d . 1 . .
C C6 0.48668(18) 0.33451(14) 0.36317(11) 0.0224(4) Uani d . 1 A .
C C7 0.42612(19) 0.26299(14) 0.30625(11) 0.0229(4) Uani d . 1 . .
C C8 0.16642(18) 0.20637(13) 0.39735(11) 0.0212(4) Uani d . 1 . .
C C9 0.09429(19) 0.25587(15) 0.32132(11) 0.0252(4) Uani d . 1 . .
H H9 0.0673 0.2241 0.2708 0.030 Uiso calc R 1 . .
C C10 0.06369(19) 0.35297(15) 0.32241(11) 0.0255(4) Uani d . 1 . .
H H10 0.0164 0.3864 0.2720 0.031 Uiso calc R 1 . .
C C11 0.10221(19) 0.40159(14) 0.39735(12) 0.0238(4) Uani d . 1 . .
C C12 0.17227(18) 0.35032(14) 0.47219(11) 0.0233(4) Uani d . 1 . .
H H12 0.1971 0.3817 0.5226 0.028 Uiso calc R 1 . .
C C13 0.20556(19) 0.25356(14) 0.47281(10) 0.0219(4) Uani d . 1 . .
H H13 0.2537 0.2204 0.5233 0.026 Uiso calc R 1 . .
C C14 0.0690(2) 0.50723(15) 0.39761(13) 0.0346(5) Uani d . 1 . .
H H14A 0.0508 0.5355 0.3450 0.052 Uiso calc R 1 . .
H H14B 0.1502 0.5389 0.4423 0.052 Uiso calc R 1 . .
H H14C -0.0154 0.5147 0.4057 0.052 Uiso calc R 1 . .
C C15 0.7767(2) 0.22697(16) 0.54924(12) 0.0322(5) Uani d . 1 . .
H H15A 0.7118 0.2179 0.5728 0.048 Uiso calc R 1 . .
H H15B 0.8319 0.2849 0.5714 0.048 Uiso calc R 1 . .
H H15C 0.8414 0.1728 0.5633 0.048 Uiso calc R 1 . .
C C16 0.7889(2) 0.24952(18) 0.41481(14) 0.0376(5) Uani d . 1 . .
H H16A 0.8506 0.3043 0.4398 0.056 Uiso calc R 1 . .
H H16B 0.7311 0.2604 0.3558 0.056 Uiso calc R 1 . .
H H16C 0.8476 0.1930 0.4237 0.056 Uiso calc R 1 . .
C C17 0.43063(18) 0.43151(14) 0.34636(11) 0.0215(4) Uani d . 1 . .
C C18 0.4934(2) 0.50710(15) 0.40380(11) 0.0259(4) Uani d . 1 A .
H H18 0.5740 0.4948 0.4551 0.031 Uiso calc R 1 . .
C C19 0.4376(2) 0.59907(15) 0.38551(12) 0.0291(4) Uani d . 1 . .
H H19 0.4804 0.6488 0.4239 0.035 Uiso calc R 1 A .
C C20 0.3159(2) 0.61680(15) 0.30867(12) 0.0280(4) Uani d . 1 A .
H H20 0.2766 0.6786 0.2965 0.034 Uiso calc R 1 . .
C C21 0.2532(2) 0.54446(14) 0.25068(11) 0.0261(4) Uani d . 1 . .
H H21 0.1727 0.5578 0.1996 0.031 Uiso calc R 1 A .
C C22 0.30974(18) 0.45094(14) 0.26793(11) 0.0223(4) Uani d . 1 A .
C C23 0.3089(2) 0.28460(14) 0.22321(11) 0.0249(4) Uani d . 1 A .
C C24 0.1320(2) 0.39954(15) 0.12554(11) 0.0283(4) Uani d . 1 . .
H H24A 0.0997 0.3412 0.0934 0.042 Uiso calc R 1 . .
H H24B 0.1646 0.4443 0.0973 0.042 Uiso calc R 1 . .
H H24C 0.0532 0.4275 0.1317 0.042 Uiso calc R 1 . .
C C25A 0.4228(3) -0.0123(2) 0.29271(17) 0.0268(7) Uani d PD 0.760(5) A 1
H H25A 0.4308 -0.0063 0.2415 0.032 Uiso calc PR 0.760(5) A 1
H H25B 0.5194 -0.0241 0.3382 0.032 Uiso calc PR 0.760(5) A 1
C C26A 0.3273(3) -0.0979(2) 0.28484(17) 0.0316(7) Uani d PD 0.760(5) A 1
H H26A 0.3686 -0.1552 0.2747 0.047 Uiso calc PR 0.760(5) A 1
H H26B 0.2321 -0.0876 0.2390 0.047 Uiso calc PR 0.760(5) A 1
H H26C 0.3205 -0.1054 0.3358 0.047 Uiso calc PR 0.760(5) A 1
C C25B 0.3309(9) -0.0119(5) 0.2635(4) 0.026(2) Uani d PD 0.240(5) A 2
H H25C 0.2400 -0.0377 0.2576 0.032 Uiso calc PR 0.240(5) A 2
H H25D 0.3237 -0.0046 0.2083 0.032 Uiso calc PR 0.240(5) A 2
C C26B 0.4553(8) -0.0771(6) 0.3171(5) 0.027(2) Uani d PD 0.240(5) A 2
H H26D 0.4402 -0.1395 0.2914 0.041 Uiso calc PR 0.240(5) A 2
H H26E 0.4609 -0.0832 0.3715 0.041 Uiso calc PR 0.240(5) A 2
H H26F 0.5443 -0.0501 0.3226 0.041 Uiso calc PR 0.240(5) A 2

loop_
_atom_site_aniso_label
_atom_site_aniso_U_11
_atom_site_aniso_U_22
_atom_site_aniso_U_33
_atom_site_aniso_U_12
_atom_site_aniso_U_13
_atom_site_aniso_U_23
S1 0.0256(2) 0.0191(2) 0.0208(2) -0.00014(17) 0.00949(17) -0.00027(17)
O1 0.0326(7) 0.0232(7) 0.0264(7) 0.0026(6) 0.0160(6) 0.0050(5)
O2 0.0288(7) 0.0279(8) 0.0293(7) -0.0029(6) 0.0080(6) -0.0069(6)
O3 0.0232(6) 0.0245(7) 0.0237(6) 0.0032(5) 0.0060(5) 0.0050(5)
O4 0.0423(8) 0.0292(8) 0.0215(6) 0.0011(6) 0.0136(6) -0.0016(6)
N1 0.0275(7) 0.0218(8) 0.0174(7) 0.0012(6) 0.0099(6) -0.0003(6)
N2 0.0244(7) 0.0260(9) 0.0198(7) -0.0011(6) 0.0094(6) 0.0018(6)
C1 0.0259(8) 0.0226(10) 0.0200(8) 0.0003(7) 0.0097(7) 0.0018(7)
C2 0.0287(9) 0.0242(10) 0.0263(9) 0.0070(8) 0.0149(8) 0.0049(7)
C3 0.0319(9) 0.0276(11) 0.0230(8) 0.0069(8) 0.0167(8) 0.0042(7)
C4 0.0464(11) 0.0250(11) 0.0200(8) -0.0038(9) 0.0187(8) -0.0016(7)
C5 0.0231(8) 0.0275(11) 0.0319(10) 0.0062(8) 0.0126(8) 0.0069(8)
C6 0.0207(8) 0.0252(10) 0.0221(8) 0.0005(7) 0.0107(7) 0.0069(7)
C7 0.0254(8) 0.0233(10) 0.0234(8) 0.0005(7) 0.0143(7) 0.0038(7)
C8 0.0224(8) 0.0195(9) 0.0214(8) 0.0012(7) 0.0099(7) 0.0026(7)
C9 0.0249(9) 0.0285(11) 0.0198(8) 0.0033(8) 0.0086(7) 0.0012(7)
C10 0.0257(8) 0.0281(11) 0.0225(8) 0.0046(8) 0.0112(7) 0.0077(7)
C11 0.0204(8) 0.0239(10) 0.0284(9) 0.0005(7) 0.0125(7) 0.0028(7)
C12 0.0243(8) 0.0232(10) 0.0220(8) -0.0009(7) 0.0104(7) -0.0021(7)
C13 0.0232(8) 0.0228(10) 0.0179(8) -0.0004(7) 0.0080(6) 0.0017(7)
C14 0.0391(11) 0.0237(11) 0.0366(11) 0.0042(9) 0.0141(9) 0.0026(9)
C15 0.0256(9) 0.0325(12) 0.0306(10) 0.0044(8) 0.0065(8) 0.0078(9)
C16 0.0269(10) 0.0438(14) 0.0459(12) 0.0022(9) 0.0202(9) 0.0074(10)
C17 0.0210(8) 0.0219(10) 0.0228(8) -0.0001(7) 0.0113(7) 0.0042(7)
C18 0.0246(8) 0.0264(11) 0.0241(8) -0.0014(8) 0.0092(7) 0.0047(8)
C19 0.0293(9) 0.0272(11) 0.0278(9) -0.0015(8) 0.0107(8) 0.0019(8)
C20 0.0285(9) 0.0242(10) 0.0297(9) 0.0016(8) 0.0122(8) 0.0052(8)
C21 0.0238(8) 0.0272(11) 0.0241(9) 0.0020(8) 0.0086(7) 0.0070(8)
C22 0.0221(8) 0.0237(10) 0.0226(8) -0.0029(7) 0.0116(7) 0.0024(7)
C23 0.0296(9) 0.0259(10) 0.0228(8) 0.0001(8) 0.0153(7) 0.0035(7)
C24 0.0256(9) 0.0340(12) 0.0212(8) 0.0024(8) 0.0075(7) 0.0014(8)
C25A 0.0324(16) 0.0238(16) 0.0284(13) -0.0023(12) 0.0176(13) -0.0056(11)
C26A 0.0366(15) 0.0271(16) 0.0337(14) -0.0033(11) 0.0187(12) -0.0077(11)
C25B 0.018(4) 0.039(5) 0.017(3) -0.007(3) 0.004(3) -0.001(3)
C26B 0.034(4) 0.029(5) 0.023(4) -0.003(4) 0.017(3) -0.007(3)

loop_
_atom_type_symbol
_atom_type_description
_atom_type_scat_dispersion_real
_atom_type_scat_dispersion_imag
_atom_type_scat_source
C C 0.0033 0.0016 'International Tables Vol C Tables 4.2.6.8 and 6.1.1.4'
H H 0.0000 0.0000 'International Tables Vol C Tables 4.2.6.8 and 6.1.1.4'
N N 0.0061 0.0033 'International Tables Vol C Tables 4.2.6.8 and 6.1.1.4'
O O 0.0106 0.0060 'International Tables Vol C Tables 4.2.6.8 and 6.1.1.4'
S S 0.1246 0.1234 'International Tables Vol C Tables 4.2.6.8 and 6.1.1.4'

loop_
_geom_angle_atom_site_label_1
_geom_angle_atom_site_label_2
_geom_angle_atom_site_label_3
_geom_angle
O2 S1 O1 119.40(9)
O2 S1 N1 106.87(8)
O1 S1 N1 106.65(8)
O2 S1 C8 108.47(8)
O1 S1 C8 106.76(8)
N1 S1 C8 108.29(8)
C6 O3 C5 117.44(14)
C1 N1 C4 110.90(14)
C1 N1 S1 117.64(12)
C4 N1 S1 121.48(13)
C23 N2 C22 122.96(15)
C23 N2 C24 117.89(16)
C22 N2 C24 119.06(16)
N1 C1 C2 104.28(14)
N1 C1 H1A 110.9
C2 C1 H1A 110.9
N1 C1 H1B 110.9
C2 C1 H1B 110.9
H1A C1 H1B 108.9
C5 C2 C1 113.45(16)
C5 C2 C3 113.65(16)
C1 C2 C3 103.88(14)
C5 C2 H2 108.5
C1 C2 H2 108.5
C3 C2 H2 108.5
C7 C3 C4 114.57(16)
C7 C3 C2 110.00(16)
C4 C3 C2 102.90(15)
C7 C3 H3 109.7
C4 C3 H3 109.7
C2 C3 H3 109.7
N1 C4 C25B 112.8(3)
N1 C4 C3 103.94(14)
C25B C4 C3 131.3(3)
N1 C4 C25A 109.35(17)
C3 C4 C25A 106.26(18)
N1 C4 H4 112.3
C25B C4 H4 82.6
C3 C4 H4 112.3
C25A C4 H4 112.3
N1 C4 H4B 101.6
C25B C4 H4B 101.3
C3 C4 H4B 101.5
C25A C4 H4B 131.3
O3 C5 C15 104.91(16)
O3 C5 C2 109.40(14)
C15 C5 C2 111.60(16)
O3 C5 C16 107.99(16)
C15 C5 C16 111.17(16)
C2 C5 C16 111.47(17)
C7 C6 O3 124.43(17)
C7 C6 C17 121.63(16)
O3 C6 C17 113.94(16)
C6 C7 C23 120.05(17)
C6 C7 C3 122.30(16)
C23 C7 C3 117.56(17)
C13 C8 C9 120.55(18)
C13 C8 S1 119.56(13)
C9 C8 S1 119.86(14)
C10 C9 C8 118.98(17)
C10 C9 H9 120.5
C8 C9 H9 120.5
C9 C10 C11 121.35(17)
C9 C10 H10 119.3
C11 C10 H10 119.3
C10 C11 C12 118.55(18)
C10 C11 C14 120.77(17)
C12 C11 C14 120.68(17)
C13 C12 C11 121.18(17)
C13 C12 H12 119.4
C11 C12 H12 119.4
C12 C13 C8 119.38(16)
C12 C13 H13 120.3
C8 C13 H13 120.3
C11 C14 H14A 109.5
C11 C14 H14B 109.5
H14A C14 H14B 109.5
C11 C14 H14C 109.5
H14A C14 H14C 109.5
H14B C14 H14C 109.5
C5 C15 H15A 109.5
C5 C15 H15B 109.5
H15A C15 H15B 109.5
C5 C15 H15C 109.5
H15A C15 H15C 109.5
H15B C15 H15C 109.5
C5 C16 H16A 109.5
C5 C16 H16B 109.5
H16A C16 H16B 109.5
C5 C16 H16C 109.5
H16A C16 H16C 109.5
H16B C16 H16C 109.5
C18 C17 C22 119.19(17)
C18 C17 C6 122.58(16)
C22 C17 C6 118.21(17)
C19 C18 C17 121.08(17)
C19 C18 H18 119.5
C17 C18 H18 119.5
C18 C19 C20 119.16(19)
C18 C19 H19 120.4
C20 C19 H19 120.4
C21 C20 C19 121.09(19)
C21 C20 H20 119.5
C19 C20 H20 119.5
C20 C21 C22 120.41(17)
C20 C21 H21 119.8
C22 C21 H21 119.8
N2 C22 C21 121.58(16)
N2 C22 C17 119.35(17)
C21 C22 C17 119.05(17)
O4 C23 N2 120.50(17)
O4 C23 C7 122.04(18)
N2 C23 C7 117.46(17)
N2 C24 H24A 109.5
N2 C24 H24B 109.5
H24A C24 H24B 109.5
N2 C24 H24C 109.5
H24A C24 H24C 109.5
H24B C24 H24C 109.5
C26A C25A C4 113.6(2)
C26A C25A H25A 108.8
C4 C25A H25A 108.8
C26A C25A H25B 108.8
C4 C25A H25B 108.8
H25A C25A H25B 107.7
C25A C26A H26A 109.5
C25A C26A H26B 109.5
H26A C26A H26B 109.5
C25A C26A H26C 109.5
H26A C26A H26C 109.5
H26B C26A H26C 109.5
C26B C25B C4 105.4(5)
C26B C25B H25C 110.7
C4 C25B H25C 110.7
C26B C25B H25D 110.7
C4 C25B H25D 110.7
H25C C25B H25D 108.8
C25B C26B H26D 109.5
C25B C26B H26E 109.5
H26D C26B H26E 109.5
C25B C26B H26F 109.5
H26D C26B H26F 109.5
H26E C26B H26F 109.5

loop_
_geom_bond_atom_site_label_1
_geom_bond_atom_site_label_2
_geom_bond_distance
S1 O2 1.4356(13)
S1 O1 1.4374(13)
S1 N1 1.6212(16)
S1 C8 1.7629(19)
O3 C6 1.361(2)
O3 C5 1.465(2)
O4 C23 1.235(2)
N1 C1 1.478(2)
N1 C4 1.494(2)
N2 C23 1.387(3)
N2 C22 1.391(2)
N2 C24 1.473(2)
C1 C2 1.528(2)
C1 H1A 0.97
C1 H1B 0.97
C2 C5 1.524(3)
C2 C3 1.540(2)
C2 H2 0.98
C3 C7 1.505(3)
C3 C4 1.532(3)
C3 H3 0.98
C4 C25B 1.527(7)
C4 C25A 1.559(3)
C4 H4 0.98
C4 H4B 0.96
C5 C15 1.515(3)
C5 C16 1.525(3)
C6 C7 1.353(3)
C6 C17 1.440(3)
C7 C23 1.455(2)
C8 C13 1.389(2)
C8 C9 1.398(2)
C9 C10 1.385(3)
C9 H9 0.93
C10 C11 1.392(3)
C10 H10 0.93
C11 C12 1.393(2)
C11 C14 1.505(3)
C12 C13 1.384(3)
C12 H12 0.93
C13 H13 0.93
C14 H14A 0.96
C14 H14B 0.96
C14 H14C 0.96
C15 H15A 0.96
C15 H15B 0.96
C15 H15C 0.96
C16 H16A 0.96
C16 H16B 0.96
C16 H16C 0.96
C17 C18 1.402(3)
C17 C22 1.413(2)
C18 C19 1.375(3)
C18 H18 0.93
C19 C20 1.395(3)
C19 H19 0.93
C20 C21 1.374(3)
C20 H20 0.93
C21 C22 1.397(3)
C21 H21 0.93
C24 H24A 0.96
C24 H24B 0.96
C24 H24C 0.96
C25A C26A 1.512(4)
C25A H25A 0.97
C25A H25B 0.97
C26A H26A 0.96
C26A H26B 0.96
C26A H26C 0.96
C25B C26B 1.503(8)
C25B H25C 0.97
C25B H25D 0.97
C26B H26D 0.96
C26B H26E 0.96
C26B H26F 0.96

loop_
_geom_hbond_atom_site_label_D
_geom_hbond_atom_site_label_H
_geom_hbond_atom_site_label_A
_geom_hbond_site_symmetry_A
_geom_hbond_distance_DH
_geom_hbond_distance_HA
_geom_hbond_distance_DA
_geom_hbond_angle_DHA
_geom_hbond_publ_flag
C2 H2 O1 3_656 0.98 2.48 3.282(2) 139 y
C4 H4 O4 . 0.98 2.38 2.974(2) 118 y
C25A H25A Cg1 2_645 0.97 2.87 3.706(3) 145 y

loop_
_geom_torsion_atom_site_label_1
_geom_torsion_atom_site_label_2
_geom_torsion_atom_site_label_3
_geom_torsion_atom_site_label_4
_geom_torsion
O2 S1 N1 C1 175.21(13)
O1 S1 N1 C1 -56.03(15)
C8 S1 N1 C1 58.53(15)
O2 S1 N1 C4 32.76(16)
O1 S1 N1 C4 161.52(14)
C8 S1 N1 C4 -83.92(15)
C4 N1 C1 C2 -10.4(2)
S1 N1 C1 C2 -156.59(12)
N1 C1 C2 C5 153.67(15)
N1 C1 C2 C3 29.77(19)
C5 C2 C3 C7 -39.1(2)
C1 C2 C3 C7 84.63(18)
C5 C2 C3 C4 -161.64(15)
C1 C2 C3 C4 -37.87(18)
C1 N1 C4 C25B 134.0(4)
S1 N1 C4 C25B -81.3(4)
C1 N1 C4 C3 -13.2(2)
S1 N1 C4 C3 131.45(14)
C1 N1 C4 C25A 99.89(19)
S1 N1 C4 C25A -115.41(18)
C7 C3 C4 N1 -88.26(18)
C2 C3 C4 N1 31.12(18)
C7 C3 C4 C25B 133.3(4)
C2 C3 C4 C25B -107.3(4)
C7 C3 C4 C25A 156.40(17)
C2 C3 C4 C25A -84.23(18)
C6 O3 C5 C15 -163.06(15)
C6 O3 C5 C2 -43.2(2)
C6 O3 C5 C16 78.29(19)
C1 C2 C5 O3 -63.18(19)
C3 C2 C5 O3 55.21(19)
C1 C2 C5 C15 52.5(2)
C3 C2 C5 C15 170.86(16)
C1 C2 C5 C16 177.44(16)
C3 C2 C5 C16 -64.2(2)
C5 O3 C6 C7 16.5(2)
C5 O3 C6 C17 -164.19(14)
O3 C6 C7 C23 -175.72(15)
C17 C6 C7 C23 5.0(3)
O3 C6 C7 C3 0.6(3)
C17 C6 C7 C3 -178.68(16)
C4 C3 C7 C6 126.67(18)
C2 C3 C7 C6 11.4(2)
C4 C3 C7 C23 -56.9(2)
C2 C3 C7 C23 -172.27(15)
O2 S1 C8 C13 148.80(14)
O1 S1 C8 C13 18.93(17)
N1 S1 C8 C13 -95.57(15)
O2 S1 C8 C9 -33.33(17)
O1 S1 C8 C9 -163.20(14)
N1 S1 C8 C9 82.31(16)
C13 C8 C9 C10 0.6(3)
S1 C8 C9 C10 -177.22(14)
C8 C9 C10 C11 -0.5(3)
C9 C10 C11 C12 -0.3(3)
C9 C10 C11 C14 179.68(18)
C10 C11 C12 C13 1.1(3)
C14 C11 C12 C13 -178.91(17)
C11 C12 C13 C8 -1.0(3)
C9 C8 C13 C12 0.1(3)
S1 C8 C13 C12 177.97(13)
C7 C6 C17 C18 -178.76(17)
O3 C6 C17 C18 1.9(2)
C7 C6 C17 C22 -0.3(3)
O3 C6 C17 C22 -179.61(15)
C22 C17 C18 C19 1.1(3)
C6 C17 C18 C19 179.58(17)
C17 C18 C19 C20 0.5(3)
C18 C19 C20 C21 -1.3(3)
C19 C20 C21 C22 0.6(3)
C23 N2 C22 C21 178.04(16)
C24 N2 C22 C21 1.6(3)
C23 N2 C22 C17 0.0(3)
C24 N2 C22 C17 -176.48(16)
C20 C21 C22 N2 -177.01(17)
C20 C21 C22 C17 1.1(3)
C18 C17 C22 N2 176.24(16)
C6 C17 C22 N2 -2.3(2)
C18 C17 C22 C21 -1.9(3)
C6 C17 C22 C21 179.59(16)
C22 N2 C23 O4 -175.84(17)
C24 N2 C23 O4 0.6(3)
C22 N2 C23 C7 4.6(2)
C24 N2 C23 C7 -178.86(15)
C6 C7 C23 O4 173.38(17)
C3 C7 C23 O4 -3.1(3)
C6 C7 C23 N2 -7.1(3)
C3 C7 C23 N2 176.42(15)
N1 C4 C25A C26A 63.3(3)
C25B C4 C25A C26A -38.9(6)
C3 C4 C25A C26A 174.9(2)
N1 C4 C25B C26B -65.5(6)
C3 C4 C25B C26B 70.1(6)
C25A C4 C25B C26B 24.8(4)
